data_7006566
loop_
_publ_author_name
'McConnell, Ann C.'
'Pogorzelec, Peter J.'
'Slawin, Alexandra M. Z.'
'Williams, Gary L.'
'Elliott, Paul I. P.'
'Haynes, Anthony'
'Marr, Andrew C.'
'Cole-Hamilton, David J'

_publ_section_title
;
 The synthesis, characterisation and reactivity of
 2-phosphanylethylcyclopentadienyl complexes of cobalt, rhodium and
 iridium.
;
_journal_issue 1
_journal_name_full 'Dalton transactions (Cambridge, England : 2003)'
_journal_page_first 91
_journal_page_last 107
_journal_paper_doi 10.1039/b512054c
_journal_year 2006
_chemical_formula_sum 'C26 H26 Co O3 P'
_chemical_formula_weight 476.37
_chemical_name_systematic
;
?
;
_space_group_IT_number 14
_symmetry_cell_setting monoclinic
_symmetry_space_group_name_Hall '-P 2ybc'
_symmetry_space_group_name_H-M 'P 1 21/c 1'
_atom_sites_solution_hydrogens geom
_atom_sites_solution_primary direct
_atom_sites_solution_secondary difmap
_audit_creation_method SHELXL
_cell_angle_alpha 90.00
_cell_angle_beta 106.736(5)
_cell_angle_gamma 90.00
_cell_formula_units_Z 4
_cell_length_a 9.273(2)
_cell_length_b 18.559(4)
_cell_length_c 15.020(3)
_cell_measurement_reflns_used 19
_cell_measurement_temperature 293(2)
_cell_measurement_theta_max 28
_cell_measurement_theta_min 12
_cell_volume 2475.4(9)
_computing_cell_refinement SMART/SAINT
_computing_data_collection SMART
_computing_data_reduction SAINT
_computing_molecular_graphics SHELXTL
_computing_publication_material SHELXTL
_computing_structure_refinement 'SHELXL-93 (Sheldrick, 1993)'
_computing_structure_solution 'SHELXS-86 (Sheldrick, 1990)'
_diffrn_ambient_temperature 293(2)
_diffrn_measurement_device SMART
_diffrn_measurement_method CCD
_diffrn_radiation_monochromator graphite
_diffrn_radiation_source 'fine-focus sealed tube'
_diffrn_radiation_type MoK\a
_diffrn_radiation_wavelength 0.71073
_diffrn_reflns_av_R_equivalents 0.2206
_diffrn_reflns_av_sigmaI/netI 0.2702
_diffrn_reflns_limit_h_max 7
_diffrn_reflns_limit_h_min -10
_diffrn_reflns_limit_k_max 19
_diffrn_reflns_limit_k_min -20
_diffrn_reflns_limit_l_max 16
_diffrn_reflns_limit_l_min -15
_diffrn_reflns_number 10612
_diffrn_reflns_theta_max 23.26
_diffrn_reflns_theta_min 1.79
_exptl_absorpt_coefficient_mu 0.781
_exptl_absorpt_correction_T_max 1.000000
_exptl_absorpt_correction_T_min 0.765508
_exptl_absorpt_correction_type multi-scan
_exptl_crystal_colour red
_exptl_crystal_density_diffrn 1.278
_exptl_crystal_description needle
_exptl_crystal_F_000 992
_exptl_crystal_size_max .1
_exptl_crystal_size_mid .03
_exptl_crystal_size_min .01
_refine_diff_density_max 0.282
_refine_diff_density_min -0.229
_refine_diff_density_rms 0.057
_refine_ls_extinction_coef 0.0009(4)
_refine_ls_extinction_expression Fc^*^=kFc[1+0.001xFc^2^\l^3^/sin(2\q)]^-1/4^
_refine_ls_extinction_method SHELXL
_refine_ls_goodness_of_fit_all 0.944
_refine_ls_goodness_of_fit_obs 1.190
_refine_ls_matrix_type full
_refine_ls_number_parameters 281
_refine_ls_number_reflns 3506
_refine_ls_number_restraints 0
_refine_ls_restrained_S_all 1.024
_refine_ls_restrained_S_obs 1.190
_refine_ls_R_factor_all 0.2621
_refine_ls_R_factor_obs 0.0716
_refine_ls_shift/esd_max 0.012
_refine_ls_shift/esd_mean 0.002
_refine_ls_structure_factor_coef Fsqd
_refine_ls_weighting_details 'w=1/[\s^2^(Fo^2^)+(0.0362P)^2^+0.0000P] where P=(Fo^2^+2Fc^2^)/3'
_refine_ls_weighting_scheme calc
_refine_ls_wR_factor_all 0.1447
_refine_ls_wR_factor_obs 0.0893
_reflns_number_observed 1181
_reflns_number_total 3556
_reflns_observed_criterion >2\s(I)
_cod_data_source_file b512054c.txt
_cod_data_source_block amdch4
_cod_depositor_comments
;
The following automatic conversions were performed:
'_symmetry_cell_setting' value 'Monoclinic' changed to 'monoclinic'
according to '/home/saulius/struct/CIF-dictionaries/cif_core.dic'
dictionary named 'cif_core.dic' version 2.4.1 from 2010-06-29.

Automatic conversion script
Id: cif_fix_enum 1527 2010-12-29 10:47:43Z saulius 

The following automatic conversions were performed:

'_refine_ls_weighting_scheme' value 'calc
w=1/[\s^2^(Fo^2^)+(0.0362P)^2^+0.0000P] where P=(Fo^2^+2Fc^2^)/3' was
changed to 'calc'. New tag '_refine_ls_weighting_details' was
created. The value of the new tag was set to
'w=1/[\s^2^(Fo^2^)+(0.0362P)^2^+0.0000P] where P=(Fo^2^+2Fc^2^)/3'.

Automatic conversion script
Id: cif_fix_values 3143 2015-03-26 13:38:13Z robertas 
;
_cod_original_cell_volume 2475.6(8)
_cod_original_sg_symbol_H-M P2(1)/c
_cod_database_code 7006566

loop_
_symmetry_equiv_pos_as_xyz
'x, y, z'
'-x, y+1/2, -z+1/2'
'-x, -y, -z'
'x, -y-1/2, z-1/2'

loop_
_atom_site_aniso_label
_atom_site_aniso_U_11
_atom_site_aniso_U_22
_atom_site_aniso_U_33
_atom_site_aniso_U_23
_atom_site_aniso_U_13
_atom_site_aniso_U_12
Co1 0.0741(9) 0.0566(9) 0.0610(9) -0.0081(9) 0.0255(7) -0.0084(9)
P1 0.074(2) 0.062(2) 0.061(2) -0.0077(15) 0.025(2) -0.007(2)
C1 0.094(8) 0.083(8) 0.068(7) 0.011(6) 0.033(6) -0.005(7)
C2 0.115(10) 0.079(10) 0.102(9) 0.014(7) 0.023(8) 0.029(7)
C3 0.128(14) 0.163(14) 0.134(13) 0.089(12) -0.040(12) -0.041(11)
C4 0.087(10) 0.127(14) 0.098(11) 0.030(12) 0.015(10) 0.043(10)
C5 0.100(11) 0.109(12) 0.097(12) 0.009(12) 0.016(10) 0.027(10)
C6 0.108(13) 0.184(17) 0.076(11) -0.043(12) -0.003(10) -0.019(11)
C7 0.084(12) 0.154(15) 0.111(12) 0.017(12) -0.004(10) -0.018(10)
C8 0.156(13) 0.109(12) 0.173(13) 0.055(10) 0.004(11) 0.015(10)
C9 0.319(19) 0.197(15) 0.085(9) 0.050(9) 0.092(10) 0.051(13)
C10 0.192(15) 0.250(19) 0.147(13) -0.036(13) 0.018(11) 0.010(13)
C11 0.112(11) 0.138(14) 0.229(16) 0.032(11) 0.029(11) 0.018(9)
C12 0.079(7) 0.055(8) 0.073(7) -0.025(6) 0.037(6) -0.022(6)
C13 0.151(11) 0.068(9) 0.129(10) -0.013(8) 0.071(9) -0.015(8)
C14 0.132(11) 0.059(9) 0.197(12) -0.056(10) 0.102(9) -0.021(9)
C15 0.087(10) 0.084(12) 0.149(12) -0.049(9) 0.050(8) -0.015(8)
C16 0.140(12) 0.068(10) 0.159(12) 0.008(8) 0.074(9) 0.029(8)
C17 0.093(9) 0.072(10) 0.142(10) 0.015(9) 0.057(7) 0.005(8)
C18 0.078(9) 0.052(7) 0.074(8) -0.007(6) 0.016(7) -0.007(6)
C19 0.084(9) 0.074(8) 0.090(8) 0.011(7) 0.024(8) -0.007(7)
C20 0.096(11) 0.107(10) 0.140(11) 0.033(10) 0.043(11) -0.018(8)
C21 0.093(12) 0.091(10) 0.165(14) 0.032(10) 0.072(12) 0.015(9)
C22 0.107(11) 0.138(12) 0.104(10) 0.018(8) 0.064(10) -0.015(9)
C23 0.089(9) 0.107(9) 0.079(9) 0.001(7) 0.040(8) -0.009(7)
C31 0.073(9) 0.068(9) 0.087(8) -0.013(7) 0.037(7) -0.016(7)
O31 0.108(7) 0.079(7) 0.137(7) 0.018(5) 0.038(5) 0.010(5)
C32 0.084(8) 0.079(9) 0.079(8) -0.022(7) 0.015(7) -0.015(6)
O32 0.168(7) 0.097(6) 0.078(5) -0.007(5) 0.042(5) -0.035(5)
C33 0.074(8) 0.067(8) 0.092(8) -0.020(6) 0.032(6) -0.002(6)
O33 0.107(6) 0.098(7) 0.136(6) -0.037(5) 0.058(5) 0.000(5)

loop_
_atom_site_label
_atom_site_type_symbol
_atom_site_fract_x
_atom_site_fract_y
_atom_site_fract_z
_atom_site_U_iso_or_equiv
_atom_site_thermal_displace_type
_atom_site_occupancy
_atom_site_calc_flag
_atom_site_refinement_flags
_atom_site_disorder_group
Co1 Co 1.60320(15) 0.54840(7) 0.54271(8) 0.0626(5) Uani 1 d . .
P1 P 1.7698(3) 0.62596(14) 0.6189(2) 0.0644(9) Uani 1 d . .
C1 C 1.9025(10) 0.5891(5) 0.7250(5) 0.080(3) Uani 1 d . .
H1A H 1.9630(10) 0.6284(5) 0.7590(5) 0.096 Uiso 1 calc R .
H1B H 1.8452(10) 0.5693(5) 0.7641(5) 0.096 Uiso 1 calc R .
C2 C 2.0056(12) 0.5321(5) 0.7088(7) 0.101(4) Uani 1 d . .
H2A H 2.0661(12) 0.5525(5) 0.6720(7) 0.121 Uiso 1 calc R .
H2B H 1.9452(12) 0.4938(5) 0.6725(7) 0.121 Uiso 1 calc R .
C3 C 2.1081(18) 0.5005(9) 0.7950(10) 0.158(6) Uani 1 d . .
C4 C 2.0524(14) 0.4463(9) 0.8477(11) 0.106(4) Uani 1 d . .
C5 C 2.1359(18) 0.4521(8) 0.9368(11) 0.105(4) Uani 1 d . .
C6 C 2.2387(16) 0.5085(11) 0.9470(11) 0.129(5) Uani 1 d . .
C7 C 2.2193(16) 0.5386(8) 0.8597(13) 0.123(5) Uani 1 d . .
C8 C 1.9353(14) 0.3900(6) 0.8061(8) 0.155(5) Uani 1 d . .
H8A H 1.8936(14) 0.3989(6) 0.7408(8) 0.233 Uiso 1 calc R .
H8B H 1.8567(14) 0.3920(6) 0.8359(8) 0.233 Uiso 1 calc R .
H8C H 1.9811(14) 0.3431(6) 0.8152(8) 0.233 Uiso 1 calc R .
C9 C 2.1261(15) 0.4021(7) 1.0179(7) 0.193(7) Uani 1 d . .
H9A H 2.1972(15) 0.4178(7) 1.0746(7) 0.290 Uiso 1 calc R .
H9B H 2.1488(15) 0.3535(7) 1.0047(7) 0.290 Uiso 1 calc R .
H9C H 2.0262(15) 0.4041(7) 1.0245(7) 0.290 Uiso 1 calc R .
C10 C 2.3245(15) 0.5407(8) 1.0330(9) 0.203(7) Uani 1 d . .
H10A H 2.3213(15) 0.5101(8) 1.0839(9) 0.304 Uiso 1 calc R .
H10B H 2.2823(15) 0.5869(8) 1.0401(9) 0.304 Uiso 1 calc R .
H10C H 2.4270(15) 0.5468(8) 1.0324(9) 0.304 Uiso 1 calc R .
C11 C 2.3143(13) 0.5924(7) 0.8308(8) 0.164(6) Uani 1 d . .
H11A H 2.3851(13) 0.6124(7) 0.8849(8) 0.245 Uiso 1 calc R .
H11B H 2.2519(13) 0.6302(7) 0.7964(8) 0.245 Uiso 1 calc R .
H11C H 2.3678(13) 0.5697(7) 0.7924(8) 0.245 Uiso 1 calc R .
C12 C 1.6860(10) 0.7032(6) 0.6606(7) 0.066(3) Uani 1 d . .
C13 C 1.6106(13) 0.6916(6) 0.7257(8) 0.109(4) Uani 1 d . .
H13A H 1.6083(13) 0.6457(6) 0.7498(8) 0.131 Uiso 1 calc R .
C14 C 1.5362(12) 0.7492(7) 0.7564(8) 0.118(5) Uani 1 d . .
H14A H 1.4794(12) 0.7403(7) 0.7971(8) 0.142 Uiso 1 calc R .
C15 C 1.5479(12) 0.8170(7) 0.7264(9) 0.104(4) Uani 1 d . .
H15A H 1.5040(12) 0.8554(7) 0.7488(9) 0.124 Uiso 1 calc R .
C16 C 1.6229(14) 0.8280(6) 0.6644(9) 0.116(4) Uani 1 d . .
H16A H 1.6275(14) 0.8744(6) 0.6420(9) 0.139 Uiso 1 calc R .
C17 C 1.6945(11) 0.7724(7) 0.6320(7) 0.098(4) Uani 1 d . .
H17A H 1.7489(11) 0.7825(7) 0.5903(7) 0.117 Uiso 1 calc R .
C18 C 1.8915(13) 0.6656(5) 0.5560(8) 0.069(3) Uani 1 d . .
C19 C 2.0302(14) 0.6933(5) 0.6005(7) 0.083(3) Uani 1 d . .
H19A H 2.0634(14) 0.6937(5) 0.6651(7) 0.100 Uiso 1 calc R .
C20 C 2.1216(14) 0.7208(6) 0.5500(10) 0.112(4) Uani 1 d . .
H20A H 2.2160(14) 0.7389(6) 0.5815(10) 0.135 Uiso 1 calc R .
C21 C 2.0763(16) 0.7218(6) 0.4556(11) 0.109(4) Uani 1 d . .
H21A H 2.1402(16) 0.7390(6) 0.4227(11) 0.131 Uiso 1 calc R .
C22 C 1.9370(16) 0.6975(6) 0.4101(8) 0.109(4) Uani 1 d . .
H22A H 1.9024(16) 0.7012(6) 0.3457(8) 0.131 Uiso 1 calc R .
C23 C 1.8447(11) 0.6668(5) 0.4585(8) 0.088(3) Uani 1 d . .
H23A H 1.7522(11) 0.6473(5) 0.4261(8) 0.105 Uiso 1 calc R .
C31 C 1.4818(12) 0.6141(6) 0.4758(7) 0.073(3) Uani 1 d . .
O31 O 1.4084(9) 0.6607(4) 0.4351(5) 0.107(3) Uani 1 d . .
C32 C 1.5751(11) 0.5123(5) 0.6435(7) 0.083(3) Uani 1 d . .
O32 O 1.5525(9) 0.4935(4) 0.7123(4) 0.113(3) Uani 1 d . .
C33 C 1.7272(11) 0.5018(5) 0.4933(7) 0.076(3) Uani 1 d . .
O33 O 1.8099(8) 0.4719(4) 0.4626(5) 0.109(3) Uani 1 d . .

loop_
_atom_type_symbol
_atom_type_description
_atom_type_scat_dispersion_real
_atom_type_scat_dispersion_imag
_atom_type_scat_source
C C 0.0033 0.0016 'International Tables Vol C Tables 4.2.6.8 and 6.1.1.4'
H H 0.0000 0.0000 'International Tables Vol C Tables 4.2.6.8 and 6.1.1.4'
O O 0.0106 0.0060 'International Tables Vol C Tables 4.2.6.8 and 6.1.1.4'
P P 0.1023 0.0942 'International Tables Vol C Tables 4.2.6.8 and 6.1.1.4'
Co Co 0.3494 0.9721 'International Tables Vol C Tables 4.2.6.8 and 6.1.1.4'

loop_
_geom_angle_atom_site_label_1
_geom_angle_atom_site_label_2
_geom_angle_atom_site_label_3
_geom_angle
_geom_angle_site_symmetry_1
_geom_angle_site_symmetry_3
_geom_angle_publ_flag
C32 Co1 C31 122.0(5) . . ?
C32 Co1 C33 117.1(5) . . ?
C31 Co1 C33 119.1(4) . . ?
C32 Co1 P1 93.3(3) . . ?
C31 Co1 P1 94.7(3) . . ?
C33 Co1 P1 95.5(3) . . ?
C32 Co1 Co1 83.9(3) . 3_866 ?
C31 Co1 Co1 86.5(3) . 3_866 ?
C33 Co1 Co1 86.1(3) . 3_866 ?
P1 Co1 Co1 177.18(11) . 3_866 ?
C18 P1 C12 104.4(5) . . ?
C18 P1 C1 103.8(5) . . ?
C12 P1 C1 103.8(4) . . ?
C18 P1 Co1 116.4(4) . . ?
C12 P1 Co1 113.1(3) . . ?
C1 P1 Co1 113.9(3) . . ?
C2 C1 P1 114.9(6) . . ?
C1 C2 C3 114.6(9) . . ?
C7 C3 C4 106.1(13) . . ?
C7 C3 C2 124.5(14) . . ?
C4 C3 C2 120.3(14) . . ?
C5 C4 C3 107.0(14) . . ?
C5 C4 C8 127.4(16) . . ?
C3 C4 C8 125.3(14) . . ?
C4 C5 C6 110.4(15) . . ?
C4 C5 C9 125.9(17) . . ?
C6 C5 C9 123.7(17) . . ?
C7 C6 C5 107.4(13) . . ?
C7 C6 C10 124.7(20) . . ?
C5 C6 C10 126.5(19) . . ?
C3 C7 C6 108.9(14) . . ?
C3 C7 C11 121.6(16) . . ?
C6 C7 C11 128.5(18) . . ?
C17 C12 C13 117.3(9) . . ?
C17 C12 P1 124.3(9) . . ?
C13 C12 P1 118.4(9) . . ?
C12 C13 C14 120.6(10) . . ?
C15 C14 C13 119.9(11) . . ?
C16 C15 C14 119.0(12) . . ?
C15 C16 C17 122.1(12) . . ?
C12 C17 C16 120.8(10) . . ?
C19 C18 C23 117.9(9) . . ?
C19 C18 P1 122.3(9) . . ?
C23 C18 P1 119.8(9) . . ?
C18 C19 C20 120.6(10) . . ?
C21 C20 C19 121.4(12) . . ?
C22 C21 C20 119.1(14) . . ?
C21 C22 C23 120.9(12) . . ?
C22 C23 C18 120.0(10) . . ?
O31 C31 Co1 175.5(11) . . ?
O32 C32 Co1 174.7(9) . . ?
O33 C33 Co1 178.7(9) . . ?

loop_
_geom_bond_atom_site_label_1
_geom_bond_atom_site_label_2
_geom_bond_distance
_geom_bond_site_symmetry_2
_geom_bond_publ_flag
Co1 C32 1.742(11) . ?
Co1 C31 1.764(11) . ?
Co1 C33 1.764(10) . ?
Co1 P1 2.179(3) . ?
Co1 Co1 2.669(2) 3_866 ?
P1 C18 1.823(9) . ?
P1 C12 1.825(9) . ?
P1 C1 1.842(8) . ?
C1 C2 1.493(10) . ?
C2 C3 1.489(12) . ?
C3 C7 1.39(2) . ?
C3 C4 1.46(2) . ?
C4 C5 1.344(13) . ?
C4 C8 1.507(14) . ?
C5 C6 1.39(2) . ?
C5 C9 1.555(15) . ?
C6 C7 1.39(2) . ?
C6 C10 1.437(14) . ?
C7 C11 1.477(14) . ?
C12 C17 1.364(11) . ?
C12 C13 1.373(10) . ?
C13 C14 1.420(12) . ?
C14 C15 1.351(13) . ?
C15 C16 1.328(11) . ?
C16 C17 1.388(12) . ?
C18 C19 1.367(10) . ?
C18 C23 1.403(10) . ?
C19 C20 1.388(11) . ?
C20 C21 1.358(12) . ?
C21 C22 1.353(12) . ?
C22 C23 1.393(11) . ?
C31 O31 1.160(10) . ?
C32 O32 1.166(9) . ?
C33 O33 1.146(9) . ?

loop_
_geom_torsion_atom_site_label_1
_geom_torsion_atom_site_label_2
_geom_torsion_atom_site_label_3
_geom_torsion_atom_site_label_4
_geom_torsion
_geom_torsion_site_symmetry_1
_geom_torsion_site_symmetry_2
_geom_torsion_site_symmetry_3
_geom_torsion_site_symmetry_4
_geom_torsion_publ_flag
C32 Co1 P1 C18 161.9(5) . . . . ?
C31 Co1 P1 C18 -75.6(5) . . . . ?
C33 Co1 P1 C18 44.2(5) . . . . ?
Co1 Co1 P1 C18 167.9(24) 3_866 . . . ?
C32 Co1 P1 C12 -77.2(5) . . . . ?
C31 Co1 P1 C12 45.3(5) . . . . ?
C33 Co1 P1 C12 165.2(5) . . . . ?
Co1 Co1 P1 C12 -71.2(26) 3_866 . . . ?
C32 Co1 P1 C1 41.0(4) . . . . ?
C31 Co1 P1 C1 163.6(4) . . . . ?
C33 Co1 P1 C1 -76.6(4) . . . . ?
Co1 Co1 P1 C1 47.0(26) 3_866 . . . ?
C18 P1 C1 C2 -61.4(8) . . . . ?
C12 P1 C1 C2 -170.4(7) . . . . ?
Co1 P1 C1 C2 66.2(7) . . . . ?
P1 C1 C2 C3 -177.6(9) . . . . ?
C1 C2 C3 C7 -63.8(18) . . . . ?
C1 C2 C3 C4 78.7(17) . . . . ?
C7 C3 C4 C5 -3.2(16) . . . . ?
C2 C3 C4 C5 -151.8(12) . . . . ?
C7 C3 C4 C8 -177.1(11) . . . . ?
C2 C3 C4 C8 34.3(21) . . . . ?
C3 C4 C5 C6 2.4(15) . . . . ?
C8 C4 C5 C6 176.2(13) . . . . ?
C3 C4 C5 C9 -175.3(12) . . . . ?
C8 C4 C5 C9 -1.6(20) . . . . ?
C4 C5 C6 C7 -0.7(16) . . . . ?
C9 C5 C6 C7 177.1(10) . . . . ?
C4 C5 C6 C10 166.3(13) . . . . ?
C9 C5 C6 C10 -15.9(22) . . . . ?
C4 C3 C7 C6 2.8(17) . . . . ?
C2 C3 C7 C6 149.7(13) . . . . ?
C4 C3 C7 C11 172.6(12) . . . . ?
C2 C3 C7 C11 -40.5(21) . . . . ?
C5 C6 C7 C3 -1.4(17) . . . . ?
C10 C6 C7 C3 -168.7(13) . . . . ?
C5 C6 C7 C11 -170.3(13) . . . . ?
C10 C6 C7 C11 22.4(23) . . . . ?
C18 P1 C12 C17 11.6(10) . . . . ?
C1 P1 C12 C17 120.1(9) . . . . ?
Co1 P1 C12 C17 -115.9(8) . . . . ?
C18 P1 C12 C13 -167.7(8) . . . . ?
C1 P1 C12 C13 -59.2(8) . . . . ?
Co1 P1 C12 C13 64.8(8) . . . . ?
C17 C12 C13 C14 4.2(15) . . . . ?
P1 C12 C13 C14 -176.4(8) . . . . ?
C12 C13 C14 C15 -4.6(17) . . . . ?
C13 C14 C15 C16 3.5(18) . . . . ?
C14 C15 C16 C17 -2.5(19) . . . . ?
C13 C12 C17 C16 -3.1(16) . . . . ?
P1 C12 C17 C16 177.5(8) . . . . ?
C15 C16 C17 C12 2.3(19) . . . . ?
C12 P1 C18 C19 78.5(9) . . . . ?
C1 P1 C18 C19 -30.0(9) . . . . ?
Co1 P1 C18 C19 -156.1(7) . . . . ?
C12 P1 C18 C23 -102.8(8) . . . . ?
C1 P1 C18 C23 148.7(7) . . . . ?
Co1 P1 C18 C23 22.6(8) . . . . ?
C23 C18 C19 C20 -0.8(14) . . . . ?
P1 C18 C19 C20 177.8(8) . . . . ?
C18 C19 C20 C21 0.7(17) . . . . ?
C19 C20 C21 C22 2.1(19) . . . . ?
C20 C21 C22 C23 -4.7(18) . . . . ?
C21 C22 C23 C18 4.5(17) . . . . ?
C19 C18 C23 C22 -1.7(14) . . . . ?
P1 C18 C23 C22 179.6(8) . . . . ?
C32 Co1 C31 O31 93.5(125) . . . . ?
C33 Co1 C31 O31 -102.3(125) . . . . ?
P1 Co1 C31 O31 -3.4(126) . . . . ?
Co1 Co1 C31 O31 174.1(125) 3_866 . . . ?
C31 Co1 C32 O32 -36.2(105) . . . . ?
C33 Co1 C32 O32 159.4(103) . . . . ?
P1 Co1 C32 O32 61.5(104) . . . . ?
Co1 Co1 C32 O32 -118.2(104) 3_866 . . . ?
C32 Co1 C33 O33 -74.3(477) . . . . ?
C31 Co1 C33 O33 120.8(476) . . . . ?
P1 Co1 C33 O33 22.3(477) . . . . ?
Co1 Co1 C33 O33 -155.4(477) 3_866 . . . ?
